data_7030519
loop_
_publ_author_name
'Broomfield, Lewis M.'
'Wright, Joseph A.'
'Bochmann, Manfred'

_publ_section_title
;
 Synthesis, structures and reactivity of 2-phosphorylmethyl-1H-pyrrolato
 complexes of titanium, yttrium and zinc
;
_journal_coden_ASTM DTARAF
_journal_issue 39
_journal_name_full 'Dalton Transactions'
_journal_page_first 8269
_journal_page_last 8279
_journal_paper_doi 10.1039/b908394d
_journal_year 2009
_chemical_formula_moiety 'C46 H58 N4 O2 P2 Ti, 2.5(C6 H6)'
_chemical_formula_structural '[3-(t-Bu)-Pyr-P(O)Ph2]2Ti(NMe2)2.(2.5PhH)'
_chemical_formula_sum 'C61 H73 N4 O2 P2 Ti'
_chemical_formula_weight 1004.07
_chemical_name_common 'Compound 5c'
_space_group_IT_number 2
_symmetry_cell_setting triclinic
_symmetry_Int_Tables_number 2
_symmetry_space_group_name_Hall '-P 1'
_symmetry_space_group_name_H-M 'P -1'
_atom_sites_solution_hydrogens geom
_atom_sites_solution_primary direct
_atom_sites_solution_secondary difmap
_cell_angle_alpha 108.236(9)
_cell_angle_beta 95.852(9)
_cell_angle_gamma 107.144(9)
_cell_formula_units_Z 2
_cell_length_a 12.1366(13)
_cell_length_b 16.2331(17)
_cell_length_c 16.3753(17)
_cell_measurement_reflns_used 4523
_cell_measurement_temperature 140(2)
_cell_measurement_theta_max 33.9468
_cell_measurement_theta_min 3.3565
_cell_volume 2860.2(6)
_computing_cell_refinement 'CrysAlis RED (Oxford Diffraction, 2007)'
_computing_data_collection 'CrysAlis CCD (Oxford Diffraction, 2007)'
_computing_data_reduction 'CrysAlis RED (Oxford Diffraction, 2007)'
_computing_molecular_graphics 'ORTEP-3 (Farrugia, 1997)'
_computing_publication_material
;
SHELXL-97 (Sheldrick, 2008), PLATON (Spek, 2003), WinGX (Farrugia, 1999)
and enCIFer (Allen <i>et al.</i>, 2004)
;
_computing_structure_refinement 'SHELXL-97 (Sheldrick, 2008)'
_computing_structure_solution 'SIR92 (Altomare <i>et al.</i>, 1993)'
_diffrn_ambient_temperature 140(2)
_diffrn_detector_area_resol_mean 16.0050
_diffrn_measured_fraction_theta_full 0.990
_diffrn_measured_fraction_theta_max 0.990
_diffrn_measurement_device_type 'Oxford Diffraction Xcalibur 3/CCD'
_diffrn_measurement_method 'Thin slice \f and \w scans'
_diffrn_radiation_monochromator graphite
_diffrn_radiation_probe x-ray
_diffrn_radiation_source 'Enhance (Mo) X-ray Source'
_diffrn_radiation_type 'Mo K\a'
_diffrn_radiation_wavelength 0.71073
_diffrn_reflns_av_R_equivalents 0.1019
_diffrn_reflns_av_sigmaI/netI 0.2230
_diffrn_reflns_limit_h_max 14
_diffrn_reflns_limit_h_min -14
_diffrn_reflns_limit_k_max 19
_diffrn_reflns_limit_k_min -19
_diffrn_reflns_limit_l_max 19
_diffrn_reflns_limit_l_min -19
_diffrn_reflns_number 29354
_diffrn_reflns_theta_full 25.00
_diffrn_reflns_theta_max 25.00
_diffrn_reflns_theta_min 3.36
_diffrn_standards_number 0
_exptl_absorpt_coefficient_mu 0.250
_exptl_absorpt_correction_T_max 0.930
_exptl_absorpt_correction_T_min 0.467
_exptl_absorpt_correction_type multi-scan
_exptl_absorpt_process_details '(ABSPACK; Oxford Diffraction, 2007)'
_exptl_crystal_colour red
_exptl_crystal_density_diffrn 1.166
_exptl_crystal_density_method 'not measured'
_exptl_crystal_description block
_exptl_crystal_F_000 1070
_exptl_crystal_size_max 0.60
_exptl_crystal_size_mid 0.40
_exptl_crystal_size_min 0.30
_refine_diff_density_max 0.644
_refine_diff_density_min -0.523
_refine_diff_density_rms 0.090
_refine_ls_extinction_method none
_refine_ls_goodness_of_fit_ref 0.877
_refine_ls_hydrogen_treatment constr
_refine_ls_matrix_type full
_refine_ls_number_parameters 584
_refine_ls_number_reflns 9990
_refine_ls_number_restraints 0
_refine_ls_restrained_S_all 0.877
_refine_ls_R_factor_all 0.1815
_refine_ls_R_factor_gt 0.0811
_refine_ls_shift/su_max 0.000
_refine_ls_shift/su_mean 0.000
_refine_ls_structure_factor_coef Fsqd
_refine_ls_weighting_details 'calc w=1/[\s^2^(Fo^2^)+(0.1165P)^2^] where P=(Fo^2^+2Fc^2^)/3'
_refine_ls_weighting_scheme calc
_refine_ls_wR_factor_gt 0.1901
_refine_ls_wR_factor_ref 0.2274
_reflns_number_gt 3928
_reflns_number_total 9990
_reflns_threshold_expression I>2\s(I)
_cod_duplicate_entry 7002382
_cod_data_source_file b908394d.txt
_cod_data_source_block 5c
_cod_database_code 7030519

loop_
_symmetry_equiv_pos_as_xyz
'x, y, z'
'-x, -y, -z'

loop_
_atom_site_label
_atom_site_type_symbol
_atom_site_fract_x
_atom_site_fract_y
_atom_site_fract_z
_atom_site_U_iso_or_equiv
_atom_site_adp_type
_atom_site_occupancy
_atom_site_symmetry_multiplicity
_atom_site_calc_flag
_atom_site_refinement_flags
Ti1 Ti 0.60092(9) 0.27374(7) 0.13806(6) 0.0330(3) Uani 1 1 d .
C1 C 0.7536(5) 0.4248(4) 0.0313(3) 0.0358(14) Uani 1 1 d .
H1A H 0.7067 0.4618 0.0557 0.043 Uiso 1 1 calc R
H1B H 0.8012 0.4547 -0.0024 0.043 Uiso 1 1 calc R
C2 C 0.6735(4) 0.3302(4) -0.0281(4) 0.0290(13) Uani 1 1 d .
C3 C 0.5495(5) 0.1879(4) -0.0678(4) 0.0370(14) Uani 1 1 d .
H3 H 0.4981 0.1337 -0.0657 0.044 Uiso 1 1 calc R
C4 C 0.5772(5) 0.1989(4) -0.1450(4) 0.0334(14) Uani 1 1 d .
C5 C 0.6591(5) 0.2909(4) -0.1171(4) 0.0354(14) Uani 1 1 d .
H5 H 0.6963 0.3191 -0.1532 0.042 Uiso 1 1 calc R
C6 C 0.5335(6) 0.1303(4) -0.2375(4) 0.0458(16) Uani 1 1 d .
C7 C 0.4415(6) 0.0422(4) -0.2431(4) 0.0562(18) Uani 1 1 d .
H7A H 0.3729 0.0548 -0.2264 0.084 Uiso 1 1 calc R
H7B H 0.4724 0.0170 -0.2042 0.084 Uiso 1 1 calc R
H7C H 0.4203 -0.0014 -0.3024 0.084 Uiso 1 1 calc R
C8 C 0.4770(10) 0.1709(5) -0.2960(5) 0.117(4) Uani 1 1 d .
H8A H 0.4438 0.1250 -0.3540 0.176 Uiso 1 1 calc R
H8B H 0.5360 0.2235 -0.2993 0.176 Uiso 1 1 calc R
H8C H 0.4159 0.1895 -0.2714 0.176 Uiso 1 1 calc R
C9 C 0.6332(7) 0.1047(6) -0.2732(6) 0.119(4) Uani 1 1 d .
H9A H 0.6791 0.0926 -0.2300 0.178 Uiso 1 1 calc R
H9B H 0.6825 0.1548 -0.2868 0.178 Uiso 1 1 calc R
H9C H 0.6016 0.0504 -0.3257 0.178 Uiso 1 1 calc R
C10 C 0.9454(4) 0.5315(4) 0.1885(4) 0.0348(14) Uani 1 1 d .
C11 C 0.9703(5) 0.5545(4) 0.2784(4) 0.0375(14) Uani 1 1 d .
H11 H 0.9384 0.5097 0.3019 0.045 Uiso 1 1 calc R
C12 C 1.0407(5) 0.6411(5) 0.3340(4) 0.0492(17) Uani 1 1 d .
H12 H 1.0568 0.6548 0.3945 0.059 Uiso 1 1 calc R
C13 C 1.0881(5) 0.7088(4) 0.2994(5) 0.0515(17) Uani 1 1 d .
H13 H 1.1355 0.7682 0.3365 0.062 Uiso 1 1 calc R
C14 C 1.0641(5) 0.6868(4) 0.2100(5) 0.0496(17) Uani 1 1 d .
H14 H 1.0966 0.7319 0.1871 0.060 Uiso 1 1 calc R
C15 C 0.9942(5) 0.6009(4) 0.1536(4) 0.0405(15) Uani 1 1 d .
H15 H 0.9786 0.5878 0.0932 0.049 Uiso 1 1 calc R
C16 C 0.9352(5) 0.3533(4) 0.0679(3) 0.0345(14) Uani 1 1 d .
C17 C 0.8807(6) 0.2599(4) 0.0186(4) 0.0479(16) Uani 1 1 d .
H17 H 0.7997 0.2321 0.0110 0.057 Uiso 1 1 calc R
C18 C 0.9478(6) 0.2071(5) -0.0200(4) 0.0533(18) Uani 1 1 d .
H18 H 0.9107 0.1446 -0.0534 0.064 Uiso 1 1 calc R
C19 C 1.0678(7) 0.2471(6) -0.0088(4) 0.064(2) Uani 1 1 d .
H19 H 1.1116 0.2117 -0.0343 0.076 Uiso 1 1 calc R
C20 C 1.1230(6) 0.3400(5) 0.0404(5) 0.0595(19) Uani 1 1 d .
H20 H 1.2040 0.3673 0.0474 0.071 Uiso 1 1 calc R
C21 C 1.0577(5) 0.3926(4) 0.0793(4) 0.0444(16) Uani 1 1 d .
H21 H 1.0958 0.4548 0.1134 0.053 Uiso 1 1 calc R
C22 C 0.6554(5) 0.4905(4) 0.3158(3) 0.0353(14) Uani 1 1 d .
H22A H 0.7354 0.5026 0.3064 0.042 Uiso 1 1 calc R
H22B H 0.6545 0.5428 0.3644 0.042 Uiso 1 1 calc R
C23 C 0.6161(5) 0.4046(4) 0.3369(3) 0.0311(13) Uani 1 1 d .
C24 C 0.5617(5) 0.2573(4) 0.3179(4) 0.0431(16) Uani 1 1 d .
H24 H 0.5447 0.1939 0.2924 0.052 Uiso 1 1 calc R
C25 C 0.5482(5) 0.2998(4) 0.3997(4) 0.0448(16) Uani 1 1 d .
C26 C 0.5825(5) 0.3947(4) 0.4120(4) 0.0435(16) Uani 1 1 d .
H26 H 0.5824 0.4419 0.4619 0.052 Uiso 1 1 calc R
C27 C 0.5102(7) 0.2558(5) 0.4664(4) 0.063(2) Uani 1 1 d .
C28 C 0.4514(8) 0.3094(5) 0.5285(5) 0.089(3) Uani 1 1 d .
H28A H 0.5044 0.3719 0.5584 0.133 Uiso 1 1 calc R
H28B H 0.4311 0.2811 0.5709 0.133 Uiso 1 1 calc R
H28C H 0.3811 0.3095 0.4959 0.133 Uiso 1 1 calc R
C29 C 0.4314(9) 0.1569(5) 0.4230(5) 0.102(3) Uani 1 1 d .
H29A H 0.4119 0.1311 0.4671 0.153 Uiso 1 1 calc R
H29B H 0.4715 0.1228 0.3858 0.153 Uiso 1 1 calc R
H29C H 0.3605 0.1534 0.3882 0.153 Uiso 1 1 calc R
C30 C 0.6254(8) 0.2607(7) 0.5237(6) 0.107(3) Uani 1 1 d .
H30A H 0.6792 0.3233 0.5478 0.160 Uiso 1 1 calc R
H30B H 0.6617 0.2220 0.4877 0.160 Uiso 1 1 calc R
H30C H 0.6056 0.2396 0.5708 0.160 Uiso 1 1 calc R
C31 C 0.6117(5) 0.5741(4) 0.1890(4) 0.0334(14) Uani 1 1 d .
C32 C 0.5483(5) 0.5781(4) 0.1148(4) 0.0407(15) Uani 1 1 d .
H32 H 0.4776 0.5307 0.0835 0.049 Uiso 1 1 calc R
C33 C 0.5900(5) 0.6522(4) 0.0875(4) 0.0415(15) Uani 1 1 d .
H33 H 0.5470 0.6546 0.0385 0.050 Uiso 1 1 calc R
C34 C 0.6963(6) 0.7228(4) 0.1335(4) 0.0518(17) Uani 1 1 d .
H34 H 0.7246 0.7727 0.1157 0.062 Uiso 1 1 calc R
C35 C 0.7594(6) 0.7181(4) 0.2058(4) 0.0525(18) Uani 1 1 d .
H35 H 0.8309 0.7649 0.2361 0.063 Uiso 1 1 calc R
C36 C 0.7183(5) 0.6452(4) 0.2341(4) 0.0460(16) Uani 1 1 d .
H36 H 0.7618 0.6435 0.2833 0.055 Uiso 1 1 calc R
C37 C 0.4152(5) 0.4672(4) 0.2450(4) 0.0371(14) Uani 1 1 d .
C38 C 0.3523(5) 0.3886(5) 0.2602(4) 0.0535(18) Uani 1 1 d .
H38 H 0.3819 0.3408 0.2544 0.064 Uiso 1 1 calc R
C39 C 0.2448(6) 0.3828(5) 0.2842(4) 0.0614(19) Uani 1 1 d .
H39 H 0.2026 0.3309 0.2952 0.074 Uiso 1 1 calc R
C40 C 0.1997(6) 0.4528(6) 0.2919(4) 0.065(2) Uani 1 1 d .
H40 H 0.1278 0.4482 0.3087 0.078 Uiso 1 1 calc R
C41 C 0.2608(6) 0.5298(5) 0.2746(4) 0.0538(18) Uani 1 1 d .
H41 H 0.2290 0.5761 0.2782 0.065 Uiso 1 1 calc R
C42 C 0.3690(5) 0.5381(4) 0.2521(3) 0.0398(15) Uani 1 1 d .
H42 H 0.4110 0.5905 0.2417 0.048 Uiso 1 1 calc R
C43 C 0.3948(5) 0.1042(4) 0.1211(4) 0.0425(15) Uani 1 1 d .
H43A H 0.3513 0.1160 0.1666 0.064 Uiso 1 1 calc R
H43B H 0.4581 0.0860 0.1404 0.064 Uiso 1 1 calc R
H43C H 0.3432 0.0557 0.0690 0.064 Uiso 1 1 calc R
C44 C 0.3454(5) 0.2059(4) 0.0585(4) 0.0455(16) Uani 1 1 d .
H44A H 0.3085 0.1566 0.0028 0.068 Uiso 1 1 calc R
H44B H 0.3754 0.2633 0.0495 0.068 Uiso 1 1 calc R
H44C H 0.2886 0.2093 0.0950 0.068 Uiso 1 1 calc R
C45 C 0.7769(5) 0.2094(4) 0.2152(4) 0.0515(17) Uani 1 1 d .
H45A H 0.7616 0.1637 0.2422 0.077 Uiso 1 1 calc R
H45B H 0.7901 0.2690 0.2587 0.077 Uiso 1 1 calc R
H45C H 0.8457 0.2109 0.1907 0.077 Uiso 1 1 calc R
C46 C 0.6527(5) 0.0966(4) 0.0767(4) 0.0422(15) Uani 1 1 d .
H46A H 0.7208 0.0980 0.0514 0.063 Uiso 1 1 calc R
H46B H 0.5858 0.0831 0.0318 0.063 Uiso 1 1 calc R
H46C H 0.6369 0.0496 0.1022 0.063 Uiso 1 1 calc R
N1 N 0.6076(4) 0.2676(3) 0.0060(3) 0.0310(11) Uani 1 1 d .
N2 N 0.6037(4) 0.3189(3) 0.2765(3) 0.0380(12) Uani 1 1 d .
N3 N 0.4431(4) 0.1880(3) 0.1019(3) 0.0344(11) Uani 1 1 d .
N4 N 0.6746(4) 0.1862(3) 0.1448(3) 0.0347(11) Uani 1 1 d .
O1 O 0.7753(3) 0.3748(2) 0.1737(2) 0.0336(9) Uani 1 1 d .
O2 O 0.5491(3) 0.3891(2) 0.1446(2) 0.0324(9) Uani 1 1 d .
P1 P 0.84824(13) 0.41858(10) 0.11903(10) 0.0341(4) Uani 1 1 d .
P2 P 0.55776(13) 0.47510(10) 0.21866(10) 0.0331(4) Uani 1 1 d .
C47 C 0.0083(8) 0.5870(6) 0.5514(5) 0.077(2) Uani 1 1 d .
H47 H 0.0123 0.6459 0.5860 0.092 Uiso 1 1 calc R
C48 C 0.1093(7) 0.5662(6) 0.5481(5) 0.067(2) Uani 1 1 d .
H48 H 0.1824 0.6098 0.5800 0.080 Uiso 1 1 calc R
C49 C -0.0991(7) 0.5219(7) 0.5044(5) 0.074(2) Uani 1 1 d .
H49 H -0.1667 0.5376 0.5079 0.089 Uiso 1 1 calc R
C50 C 1.0487(10) 0.0067(9) 0.2649(6) 0.290(12) Uani 1 1 d G
H50 H 1.0811 -0.0036 0.3131 0.349 Uiso 1 1 calc R
C51 C 1.1220(6) 0.0534(9) 0.2217(7) 0.264(11) Uani 1 1 d G
H51 H 1.2035 0.0742 0.2410 0.317 Uiso 1 1 calc R
C52 C 1.0735(7) 0.0688(6) 0.1497(7) 0.188(6) Uani 1 1 d G
H52 H 1.1226 0.1000 0.1208 0.225 Uiso 1 1 calc R
C53 C 0.9517(7) 0.0377(6) 0.1208(5) 0.126(4) Uani 1 1 d G
H53 H 0.9193 0.0480 0.0726 0.152 Uiso 1 1 calc R
C54 C 0.8784(5) -0.0090(5) 0.1640(6) 0.100(3) Uani 1 1 d G
H54 H 0.7969 -0.0298 0.1447 0.120 Uiso 1 1 calc R
C55 C 0.9268(9) -0.0244(6) 0.2361(6) 0.191(6) Uani 1 1 d G
H55 H 0.8778 -0.0556 0.2650 0.229 Uiso 1 1 calc R
C56 C 0.8888(12) 0.0598(7) 0.5443(8) 0.330(11) Uiso 1 1 d G
H56 H 0.8477 0.0185 0.5686 0.396 Uiso 1 1 calc R
C57 C 1.0108(12) 0.1005(8) 0.5709(6) 0.263(8) Uiso 1 1 d G
H57 H 1.0515 0.0865 0.6130 0.315 Uiso 1 1 calc R
C58 C 1.0722(7) 0.1622(7) 0.5347(7) 0.161(5) Uiso 1 1 d G
H58 H 1.1539 0.1894 0.5525 0.194 Uiso 1 1 calc R
C59 C 1.0115(10) 0.1831(6) 0.4718(7) 0.289(9) Uiso 1 1 d G
H59 H 1.0525 0.2244 0.4475 0.346 Uiso 1 1 calc R
C60 C 0.8894(10) 0.1424(8) 0.4451(6) 0.173(5) Uiso 1 1 d G
H60 H 0.8488 0.1564 0.4030 0.207 Uiso 1 1 calc R
C61 C 0.8281(7) 0.0807(7) 0.4814(8) 0.218(6) Uiso 1 1 d G
H61 H 0.7464 0.0535 0.4636 0.261 Uiso 1 1 calc R

loop_
_atom_site_aniso_label
_atom_site_aniso_U_11
_atom_site_aniso_U_22
_atom_site_aniso_U_33
_atom_site_aniso_U_23
_atom_site_aniso_U_13
_atom_site_aniso_U_12
Ti1 0.0322(6) 0.0395(6) 0.0360(6) 0.0195(5) 0.0201(5) 0.0142(5)
C1 0.047(4) 0.040(4) 0.037(3) 0.023(3) 0.030(3) 0.023(3)
C2 0.026(3) 0.033(3) 0.035(4) 0.019(3) 0.016(3) 0.009(3)
C3 0.041(4) 0.031(3) 0.040(4) 0.015(3) 0.014(3) 0.010(3)
C4 0.033(3) 0.039(4) 0.035(4) 0.015(3) 0.016(3) 0.016(3)
C5 0.032(3) 0.043(4) 0.043(4) 0.024(3) 0.022(3) 0.015(3)
C6 0.057(4) 0.050(4) 0.032(4) 0.017(3) 0.021(3) 0.016(3)
C7 0.056(4) 0.062(4) 0.044(4) 0.021(3) 0.021(3) 0.005(4)
C8 0.231(12) 0.080(6) 0.038(5) 0.030(4) 0.004(6) 0.049(7)
C9 0.051(5) 0.102(7) 0.120(7) -0.050(6) 0.046(5) -0.005(5)
C10 0.021(3) 0.055(4) 0.037(4) 0.018(3) 0.017(3) 0.020(3)
C11 0.023(3) 0.048(4) 0.044(4) 0.019(3) 0.015(3) 0.011(3)
C12 0.030(4) 0.071(5) 0.044(4) 0.021(4) 0.005(3) 0.014(4)
C13 0.034(4) 0.045(4) 0.065(5) 0.016(4) 0.011(3) 0.003(3)
C14 0.039(4) 0.051(4) 0.061(5) 0.029(4) 0.018(3) 0.007(3)
C15 0.036(4) 0.045(4) 0.037(4) 0.015(3) 0.007(3) 0.009(3)
C16 0.039(4) 0.046(4) 0.027(3) 0.021(3) 0.018(3) 0.016(3)
C17 0.044(4) 0.057(4) 0.055(4) 0.025(4) 0.027(3) 0.025(4)
C18 0.060(5) 0.058(4) 0.063(5) 0.029(4) 0.024(4) 0.038(4)
C19 0.060(5) 0.094(6) 0.062(5) 0.032(5) 0.028(4) 0.054(5)
C20 0.032(4) 0.087(6) 0.073(5) 0.032(5) 0.023(4) 0.031(4)
C21 0.032(4) 0.062(4) 0.042(4) 0.018(3) 0.006(3) 0.022(3)
C22 0.035(3) 0.035(3) 0.040(4) 0.011(3) 0.021(3) 0.016(3)
C23 0.029(3) 0.034(3) 0.029(3) 0.007(3) 0.013(3) 0.011(3)
C24 0.060(4) 0.036(4) 0.036(4) 0.017(3) 0.021(3) 0.013(3)
C25 0.053(4) 0.041(4) 0.038(4) 0.013(3) 0.016(3) 0.011(3)
C26 0.042(4) 0.053(4) 0.031(4) 0.008(3) 0.014(3) 0.016(3)
C27 0.091(6) 0.066(5) 0.039(4) 0.019(4) 0.034(4) 0.030(4)
C28 0.111(7) 0.093(6) 0.066(5) 0.040(5) 0.048(5) 0.019(5)
C29 0.162(9) 0.061(5) 0.072(6) 0.027(4) 0.061(6) 0.009(6)
C30 0.110(7) 0.169(9) 0.102(7) 0.092(7) 0.044(6) 0.081(7)
C31 0.034(4) 0.045(4) 0.030(3) 0.014(3) 0.018(3) 0.022(3)
C32 0.032(4) 0.040(4) 0.049(4) 0.016(3) 0.014(3) 0.009(3)
C33 0.036(4) 0.062(4) 0.039(4) 0.025(3) 0.014(3) 0.026(3)
C34 0.050(4) 0.065(5) 0.052(4) 0.034(4) 0.014(4) 0.020(4)
C35 0.045(4) 0.044(4) 0.060(5) 0.022(4) 0.007(4) 0.002(3)
C36 0.040(4) 0.046(4) 0.048(4) 0.023(3) 0.005(3) 0.005(3)
C37 0.030(3) 0.051(4) 0.039(4) 0.019(3) 0.012(3) 0.022(3)
C38 0.042(4) 0.089(5) 0.056(4) 0.043(4) 0.027(3) 0.036(4)
C39 0.041(4) 0.079(5) 0.073(5) 0.042(4) 0.028(4) 0.011(4)
C40 0.048(4) 0.105(6) 0.074(5) 0.050(5) 0.041(4) 0.041(5)
C41 0.048(4) 0.074(5) 0.052(4) 0.020(4) 0.020(3) 0.038(4)
C42 0.028(3) 0.056(4) 0.034(4) 0.015(3) 0.011(3) 0.012(3)
C43 0.044(4) 0.042(4) 0.047(4) 0.022(3) 0.021(3) 0.013(3)
C44 0.039(4) 0.049(4) 0.048(4) 0.020(3) 0.017(3) 0.009(3)
C45 0.053(4) 0.057(4) 0.055(4) 0.030(3) 0.018(4) 0.021(3)
C46 0.033(4) 0.044(4) 0.055(4) 0.021(3) 0.022(3) 0.012(3)
N1 0.033(3) 0.035(3) 0.033(3) 0.016(2) 0.021(2) 0.015(2)
N2 0.040(3) 0.049(3) 0.038(3) 0.026(3) 0.018(2) 0.019(2)
N3 0.031(3) 0.042(3) 0.038(3) 0.020(2) 0.016(2) 0.016(2)
N4 0.033(3) 0.035(3) 0.037(3) 0.014(2) 0.015(2) 0.010(2)
O1 0.031(2) 0.042(2) 0.035(2) 0.0240(18) 0.0107(18) 0.0095(18)
O2 0.028(2) 0.037(2) 0.038(2) 0.0212(19) 0.0155(17) 0.0098(17)
P1 0.0290(9) 0.0434(10) 0.0377(9) 0.0202(8) 0.0168(7) 0.0142(7)
P2 0.0267(9) 0.0388(9) 0.0391(10) 0.0179(8) 0.0149(7) 0.0122(7)
C47 0.064(6) 0.116(7) 0.058(5) 0.037(5) 0.009(5) 0.037(6)
C48 0.049(5) 0.106(7) 0.055(5) 0.046(5) 0.015(4) 0.022(5)
C49 0.048(6) 0.110(7) 0.063(5) 0.030(5) 0.012(4) 0.028(5)
C50 0.088(11) 0.62(4) 0.236(18) 0.25(2) 0.065(12) 0.117(18)
C51 0.069(9) 0.57(3) 0.130(12) 0.112(16) 0.044(8) 0.092(14)
C52 0.085(10) 0.303(18) 0.240(17) 0.172(15) 0.090(10) 0.062(11)
C53 0.084(8) 0.196(11) 0.173(10) 0.118(9) 0.075(8) 0.082(8)
C54 0.091(7) 0.084(6) 0.128(9) 0.030(6) 0.043(7) 0.039(6)
C55 0.121(12) 0.263(16) 0.154(13) 0.087(12) 0.008(10) 0.013(11)

loop_
_atom_type_symbol
_atom_type_description
_atom_type_scat_dispersion_real
_atom_type_scat_dispersion_imag
_atom_type_scat_source
C C 0.0033 0.0016 'International Tables Vol C Tables 4.2.6.8 and 6.1.1.4'
H H 0.0000 0.0000 'International Tables Vol C Tables 4.2.6.8 and 6.1.1.4'
N N 0.0061 0.0033 'International Tables Vol C Tables 4.2.6.8 and 6.1.1.4'
O O 0.0106 0.0060 'International Tables Vol C Tables 4.2.6.8 and 6.1.1.4'
P P 0.1023 0.0942 'International Tables Vol C Tables 4.2.6.8 and 6.1.1.4'
Ti Ti 0.2776 0.4457 'International Tables Vol C Tables 4.2.6.8 and 6.1.1.4'

loop_
_geom_angle_atom_site_label_1
_geom_angle_atom_site_label_2
_geom_angle_atom_site_label_3
_geom_angle
_geom_angle_site_symmetry_1
_geom_angle_site_symmetry_3
N3 Ti1 N4 95.88(19) . .
N3 Ti1 O2 94.11(16) . .
N4 Ti1 O2 169.56(17) . .
N3 Ti1 N1 91.92(17) . .
N4 Ti1 N1 100.20(18) . .
O2 Ti1 N1 82.44(14) . .
N3 Ti1 N2 96.07(18) . .
N4 Ti1 N2 92.30(18) . .
O2 Ti1 N2 83.63(15) . .
N1 Ti1 N2 164.40(17) . .
N3 Ti1 O1 176.36(16) . .
N4 Ti1 O1 87.13(16) . .
O2 Ti1 O1 83.00(13) . .
N1 Ti1 O1 85.53(15) . .
N2 Ti1 O1 85.83(15) . .
C2 C1 P1 110.7(3) . .
C2 C1 H1A 109.5 . .
P1 C1 H1A 109.5 . .
C2 C1 H1B 109.5 . .
P1 C1 H1B 109.5 . .
H1A C1 H1B 108.1 . .
C5 C2 N1 111.2(5) . .
C5 C2 C1 127.7(5) . .
N1 C2 C1 121.0(5) . .
C4 C3 N1 112.2(5) . .
C4 C3 H3 123.9 . .
N1 C3 H3 123.9 . .
C3 C4 C5 104.6(5) . .
C3 C4 C6 128.7(5) . .
C5 C4 C6 126.7(5) . .
C2 C5 C4 108.0(5) . .
C2 C5 H5 126.0 . .
C4 C5 H5 126.0 . .
C4 C6 C7 112.1(5) . .
C4 C6 C9 110.6(5) . .
C7 C6 C9 106.9(6) . .
C4 C6 C8 109.8(5) . .
C7 C6 C8 107.3(6) . .
C9 C6 C8 110.0(7) . .
C6 C7 H7A 109.5 . .
C6 C7 H7B 109.5 . .
H7A C7 H7B 109.5 . .
C6 C7 H7C 109.5 . .
H7A C7 H7C 109.5 . .
H7B C7 H7C 109.5 . .
C6 C8 H8A 109.5 . .
C6 C8 H8B 109.5 . .
H8A C8 H8B 109.5 . .
C6 C8 H8C 109.5 . .
H8A C8 H8C 109.5 . .
H8B C8 H8C 109.5 . .
C6 C9 H9A 109.5 . .
C6 C9 H9B 109.5 . .
H9A C9 H9B 109.5 . .
C6 C9 H9C 109.5 . .
H9A C9 H9C 109.5 . .
H9B C9 H9C 109.5 . .
C11 C10 C15 118.4(5) . .
C11 C10 P1 120.0(4) . .
C15 C10 P1 121.5(4) . .
C12 C11 C10 121.8(6) . .
C12 C11 H11 119.1 . .
C10 C11 H11 119.1 . .
C11 C12 C13 119.4(6) . .
C11 C12 H12 120.3 . .
C13 C12 H12 120.3 . .
C14 C13 C12 119.3(6) . .
C14 C13 H13 120.4 . .
C12 C13 H13 120.4 . .
C15 C14 C13 122.1(6) . .
C15 C14 H14 119.0 . .
C13 C14 H14 119.0 . .
C14 C15 C10 119.0(6) . .
C14 C15 H15 120.5 . .
C10 C15 H15 120.5 . .
C17 C16 C21 118.5(5) . .
C17 C16 P1 119.3(4) . .
C21 C16 P1 122.2(5) . .
C16 C17 C18 120.1(6) . .
C16 C17 H17 120.0 . .
C18 C17 H17 120.0 . .
C19 C18 C17 120.6(6) . .
C19 C18 H18 119.7 . .
C17 C18 H18 119.7 . .
C18 C19 C20 119.9(6) . .
C18 C19 H19 120.1 . .
C20 C19 H19 120.1 . .
C19 C20 C21 120.0(6) . .
C19 C20 H20 120.0 . .
C21 C20 H20 120.0 . .
C20 C21 C16 120.9(6) . .
C20 C21 H21 119.5 . .
C16 C21 H21 119.5 . .
C23 C22 P2 108.8(4) . .
C23 C22 H22A 109.9 . .
P2 C22 H22A 109.9 . .
C23 C22 H22B 109.9 . .
P2 C22 H22B 109.9 . .
H22A C22 H22B 108.3 . .
C26 C23 N2 109.7(5) . .
C26 C23 C22 128.6(5) . .
N2 C23 C22 121.7(5) . .
C25 C24 N2 112.4(5) . .
C25 C24 H24 123.8 . .
N2 C24 H24 123.8 . .
C24 C25 C26 105.4(5) . .
C24 C25 C27 127.5(6) . .
C26 C25 C27 127.0(5) . .
C23 C26 C25 107.8(5) . .
C23 C26 H26 126.1 . .
C25 C26 H26 126.1 . .
C29 C27 C28 110.3(7) . .
C29 C27 C25 112.0(5) . .
C28 C27 C25 111.7(6) . .
C29 C27 C30 109.0(7) . .
C28 C27 C30 106.6(6) . .
C25 C27 C30 107.1(6) . .
C27 C28 H28A 109.5 . .
C27 C28 H28B 109.5 . .
H28A C28 H28B 109.5 . .
C27 C28 H28C 109.5 . .
H28A C28 H28C 109.5 . .
H28B C28 H28C 109.5 . .
C27 C29 H29A 109.5 . .
C27 C29 H29B 109.5 . .
H29A C29 H29B 109.5 . .
C27 C29 H29C 109.5 . .
H29A C29 H29C 109.5 . .
H29B C29 H29C 109.5 . .
C27 C30 H30A 109.5 . .
C27 C30 H30B 109.5 . .
H30A C30 H30B 109.5 . .
C27 C30 H30C 109.5 . .
H30A C30 H30C 109.5 . .
H30B C30 H30C 109.5 . .
C36 C31 C32 118.8(5) . .
C36 C31 P2 122.2(4) . .
C32 C31 P2 118.9(4) . .
C33 C32 C31 120.6(5) . .
C33 C32 H32 119.7 . .
C31 C32 H32 119.7 . .
C32 C33 C34 119.9(5) . .
C32 C33 H33 120.0 . .
C34 C33 H33 120.0 . .
C35 C34 C33 119.4(6) . .
C35 C34 H34 120.3 . .
C33 C34 H34 120.3 . .
C34 C35 C36 121.2(6) . .
C34 C35 H35 119.4 . .
C36 C35 H35 119.4 . .
C35 C36 C31 120.1(6) . .
C35 C36 H36 120.0 . .
C31 C36 H36 120.0 . .
C38 C37 C42 120.2(5) . .
C38 C37 P2 117.9(4) . .
C42 C37 P2 121.9(5) . .
C39 C38 C37 118.9(6) . .
C39 C38 H38 120.6 . .
C37 C38 H38 120.6 . .
C40 C39 C38 120.9(6) . .
C40 C39 H39 119.5 . .
C38 C39 H39 119.5 . .
C39 C40 C41 120.2(6) . .
C39 C40 H40 119.9 . .
C41 C40 H40 119.9 . .
C42 C41 C40 120.1(6) . .
C42 C41 H41 120.0 . .
C40 C41 H41 120.0 . .
C41 C42 C37 119.7(6) . .
C41 C42 H42 120.2 . .
C37 C42 H42 120.2 . .
N3 C43 H43A 109.5 . .
N3 C43 H43B 109.5 . .
H43A C43 H43B 109.5 . .
N3 C43 H43C 109.5 . .
H43A C43 H43C 109.5 . .
H43B C43 H43C 109.5 . .
N3 C44 H44A 109.5 . .
N3 C44 H44B 109.5 . .
H44A C44 H44B 109.5 . .
N3 C44 H44C 109.5 . .
H44A C44 H44C 109.5 . .
H44B C44 H44C 109.5 . .
N4 C45 H45A 109.5 . .
N4 C45 H45B 109.5 . .
H45A C45 H45B 109.5 . .
N4 C45 H45C 109.5 . .
H45A C45 H45C 109.5 . .
H45B C45 H45C 109.5 . .
N4 C46 H46A 109.5 . .
N4 C46 H46B 109.5 . .
H46A C46 H46B 109.5 . .
N4 C46 H46C 109.5 . .
H46A C46 H46C 109.5 . .
H46B C46 H46C 109.5 . .
C3 N1 C2 104.0(4) . .
C3 N1 Ti1 123.2(3) . .
C2 N1 Ti1 132.4(4) . .
C24 N2 C23 104.7(4) . .
C24 N2 Ti1 122.1(4) . .
C23 N2 Ti1 131.5(3) . .
C43 N3 C44 108.6(4) . .
C43 N3 Ti1 128.5(4) . .
C44 N3 Ti1 122.4(3) . .
C46 N4 C45 111.1(4) . .
C46 N4 Ti1 126.0(4) . .
C45 N4 Ti1 122.2(3) . .
P1 O1 Ti1 130.7(2) . .
P2 O2 Ti1 133.6(2) . .
O1 P1 C10 108.8(2) . .
O1 P1 C1 110.1(2) . .
C10 P1 C1 110.5(2) . .
O1 P1 C16 112.7(2) . .
C10 P1 C16 108.5(3) . .
C1 P1 C16 106.2(2) . .
O2 P2 C31 110.3(2) . .
O2 P2 C22 110.8(2) . .
C31 P2 C22 108.6(3) . .
O2 P2 C37 110.5(2) . .
C31 P2 C37 109.1(3) . .
C22 P2 C37 107.5(3) . .
C48 C47 C49 120.7(8) . .
C48 C47 H47 119.7 . .
C49 C47 H47 119.7 . .
C47 C48 C49 117.6(8) . 2_566
C47 C48 H48 121.2 . .
C49 C48 H48 121.2 2_566 .
C47 C49 C48 121.7(8) . 2_566
C47 C49 H49 119.2 . .
C48 C49 H49 119.2 2_566 .
C51 C50 C55 120.0 . .
C51 C50 H50 120.0 . .
C55 C50 H50 120.0 . .
C52 C51 C50 120.0 . .
C52 C51 H51 120.0 . .
C50 C51 H51 120.0 . .
C51 C52 C53 120.0 . .
C51 C52 H52 120.0 . .
C53 C52 H52 120.0 . .
C54 C53 C52 120.0 . .
C54 C53 H53 120.0 . .
C52 C53 H53 120.0 . .
C53 C54 C55 120.0 . .
C53 C54 H54 120.0 . .
C55 C54 H54 120.0 . .
C54 C55 C50 120.0 . .
C54 C55 H55 120.0 . .
C50 C55 H55 120.0 . .
C57 C56 C61 120.0 . .
C57 C56 H56 120.0 . .
C61 C56 H56 120.0 . .
C56 C57 C58 120.0 . .
C56 C57 H57 120.0 . .
C58 C57 H57 120.0 . .
C57 C58 C59 120.0 . .
C57 C58 H58 120.0 . .
C59 C58 H58 120.0 . .
C60 C59 C58 120.0 . .
C60 C59 H59 120.0 . .
C58 C59 H59 120.0 . .
C59 C60 C61 120.0 . .
C59 C60 H60 120.0 . .
C61 C60 H60 120.0 . .
C60 C61 C56 120.0 . .
C60 C61 H61 120.0 . .
C56 C61 H61 120.0 . .

loop_
_geom_bond_atom_site_label_1
_geom_bond_atom_site_label_2
_geom_bond_distance
_geom_bond_site_symmetry_2
Ti1 N3 1.907(4) .
Ti1 N4 1.913(4) .
Ti1 O2 2.120(3) .
Ti1 N1 2.144(4) .
Ti1 N2 2.146(5) .
Ti1 O1 2.148(3) .
C1 C2 1.497(7) .
C1 P1 1.794(5) .
C1 H1A 0.9700 .
C1 H1B 0.9700 .
C2 C5 1.365(7) .
C2 N1 1.397(6) .
C3 C4 1.392(7) .
C3 N1 1.393(6) .
C3 H3 0.9300 .
C4 C5 1.426(7) .
C4 C6 1.499(7) .
C5 H5 0.9300 .
C6 C7 1.502(8) .
C6 C9 1.506(9) .
C6 C8 1.532(9) .
C7 H7A 0.9600 .
C7 H7B 0.9600 .
C7 H7C 0.9600 .
C8 H8A 0.9600 .
C8 H8B 0.9600 .
C8 H8C 0.9600 .
C9 H9A 0.9600 .
C9 H9B 0.9600 .
C9 H9C 0.9600 .
C10 C11 1.378(7) .
C10 C15 1.422(7) .
C10 P1 1.787(6) .
C11 C12 1.367(8) .
C11 H11 0.9300 .
C12 C13 1.394(8) .
C12 H12 0.9300 .
C13 C14 1.371(8) .
C13 H13 0.9300 .
C14 C15 1.361(8) .
C14 H14 0.9300 .
C15 H15 0.9300 .
C16 C17 1.387(7) .
C16 C21 1.401(8) .
C16 P1 1.795(6) .
C17 C18 1.404(8) .
C17 H17 0.9300 .
C18 C19 1.374(9) .
C18 H18 0.9300 .
C19 C20 1.380(9) .
C19 H19 0.9300 .
C20 C21 1.387(8) .
C20 H20 0.9300 .
C21 H21 0.9300 .
C22 C23 1.495(7) .
C22 P2 1.786(5) .
C22 H22A 0.9700 .
C22 H22B 0.9700 .
C23 C26 1.376(7) .
C23 N2 1.385(6) .
C24 C25 1.353(8) .
C24 N2 1.384(6) .
C24 H24 0.9300 .
C25 C26 1.413(7) .
C25 C27 1.520(8) .
C26 H26 0.9300 .
C27 C29 1.496(9) .
C27 C28 1.503(10) .
C27 C30 1.570(10) .
C28 H28A 0.9600 .
C28 H28B 0.9600 .
C28 H28C 0.9600 .
C29 H29A 0.9600 .
C29 H29B 0.9600 .
C29 H29C 0.9600 .
C30 H30A 0.9600 .
C30 H30B 0.9600 .
C30 H30C 0.9600 .
C31 C36 1.394(7) .
C31 C32 1.400(7) .
C31 P2 1.783(6) .
C32 C33 1.388(7) .
C32 H32 0.9300 .
C33 C34 1.391(8) .
C33 H33 0.9300 .
C34 C35 1.377(8) .
C34 H34 0.9300 .
C35 C36 1.382(7) .
C35 H35 0.9300 .
C36 H36 0.9300 .
C37 C38 1.391(8) .
C37 C42 1.402(7) .
C37 P2 1.803(6) .
C38 C39 1.386(8) .
C38 H38 0.9300 .
C39 C40 1.378(9) .
C39 H39 0.9300 .
C40 C41 1.382(9) .
C40 H40 0.9300 .
C41 C42 1.379(8) .
C41 H41 0.9300 .
C42 H42 0.9300 .
C43 N3 1.458(6) .
C43 H43A 0.9600 .
C43 H43B 0.9600 .
C43 H43C 0.9600 .
C44 N3 1.467(6) .
C44 H44A 0.9600 .
C44 H44B 0.9600 .
C44 H44C 0.9600 .
C45 N4 1.474(7) .
C45 H45A 0.9600 .
C45 H45B 0.9600 .
C45 H45C 0.9600 .
C46 N4 1.458(6) .
C46 H46A 0.9600 .
C46 H46B 0.9600 .
C46 H46C 0.9600 .
O1 P1 1.510(3) .
O2 P2 1.503(4) .
C47 C48 1.367(10) .
C47 C49 1.372(10) .
C47 H47 0.9300 .
C48 C49 1.379(10) 2_566
C48 H48 0.9300 .
C49 C48 1.379(10) 2_566
C49 H49 0.9300 .
C50 C51 1.3900 .
C50 C55 1.3900 .
C50 H50 0.9300 .
C51 C52 1.3900 .
C51 H51 0.9300 .
C52 C53 1.3900 .
C52 H52 0.9300 .
C53 C54 1.3900 .
C53 H53 0.9300 .
C54 C55 1.3900 .
C54 H54 0.9300 .
C55 H55 0.9300 .
C56 C57 1.3900 .
C56 C61 1.3900 .
C56 H56 0.9300 .
C57 C58 1.3900 .
C57 H57 0.9300 .
C58 C59 1.3900 .
C58 H58 0.9300 .
C59 C60 1.3900 .
C59 H59 0.9300 .
C60 C61 1.3900 .
C60 H60 0.9300 .
C61 H61 0.9300 .

loop_
_geom_torsion_atom_site_label_1
_geom_torsion_atom_site_label_2
_geom_torsion_atom_site_label_3
_geom_torsion_atom_site_label_4
_geom_torsion
_geom_torsion_site_symmetry_4
P1 C1 C2 C5 -125.5(5) .
P1 C1 C2 N1 50.0(6) .
N1 C3 C4 C5 0.9(6) .
N1 C3 C4 C6 -179.9(5) .
N1 C2 C5 C4 2.0(6) .
C1 C2 C5 C4 177.9(5) .
C3 C4 C5 C2 -1.7(6) .
C6 C4 C5 C2 179.0(5) .
C3 C4 C6 C7 4.8(8) .
C5 C4 C6 C7 -176.2(5) .
C3 C4 C6 C9 -114.4(7) .
C5 C4 C6 C9 64.6(8) .
C3 C4 C6 C8 123.9(7) .
C5 C4 C6 C8 -57.0(8) .
C15 C10 C11 C12 -0.5(8) .
P1 C10 C11 C12 -177.5(4) .
C10 C11 C12 C13 0.5(9) .
C11 C12 C13 C14 -0.6(9) .
C12 C13 C14 C15 0.6(9) .
C13 C14 C15 C10 -0.6(9) .
C11 C10 C15 C14 0.5(8) .
P1 C10 C15 C14 177.5(4) .
C21 C16 C17 C18 -1.1(8) .
P1 C16 C17 C18 -178.3(4) .
C16 C17 C18 C19 0.5(9) .
C17 C18 C19 C20 -0.3(10) .
C18 C19 C20 C21 0.8(10) .
C19 C20 C21 C16 -1.5(9) .
C17 C16 C21 C20 1.6(8) .
P1 C16 C21 C20 178.7(4) .
P2 C22 C23 C26 -120.6(6) .
P2 C22 C23 N2 56.3(6) .
N2 C24 C25 C26 0.5(7) .
N2 C24 C25 C27 -176.6(6) .
N2 C23 C26 C25 0.4(6) .
C22 C23 C26 C25 177.5(5) .
C24 C25 C26 C23 -0.5(7) .
C27 C25 C26 C23 176.6(6) .
C24 C25 C27 C29 -29.0(10) .
C26 C25 C27 C29 154.4(7) .
C24 C25 C27 C28 -153.2(7) .
C26 C25 C27 C28 30.2(10) .
C24 C25 C27 C30 90.4(8) .
C26 C25 C27 C30 -86.1(8) .
C36 C31 C32 C33 -1.0(8) .
P2 C31 C32 C33 -177.3(4) .
C31 C32 C33 C34 0.7(8) .
C32 C33 C34 C35 0.2(9) .
C33 C34 C35 C36 -0.8(10) .
C34 C35 C36 C31 0.5(10) .
C32 C31 C36 C35 0.4(8) .
P2 C31 C36 C35 176.6(5) .
C42 C37 C38 C39 -1.3(9) .
P2 C37 C38 C39 177.3(5) .
C37 C38 C39 C40 0.8(10) .
C38 C39 C40 C41 0.7(11) .
C39 C40 C41 C42 -1.9(10) .
C40 C41 C42 C37 1.4(9) .
C38 C37 C42 C41 0.2(8) .
P2 C37 C42 C41 -178.3(4) .
C4 C3 N1 C2 0.3(6) .
C4 C3 N1 Ti1 -173.8(3) .
C5 C2 N1 C3 -1.4(6) .
C1 C2 N1 C3 -177.6(4) .
C5 C2 N1 Ti1 171.9(4) .
C1 C2 N1 Ti1 -4.2(7) .
N3 Ti1 N1 C3 -33.5(4) .
N4 Ti1 N1 C3 62.8(4) .
O2 Ti1 N1 C3 -127.4(4) .
N2 Ti1 N1 C3 -154.4(6) .
O1 Ti1 N1 C3 149.1(4) .
N3 Ti1 N1 C2 154.2(4) .
N4 Ti1 N1 C2 -109.5(4) .
O2 Ti1 N1 C2 60.3(4) .
N2 Ti1 N1 C2 33.3(9) .
O1 Ti1 N1 C2 -23.2(4) .
C25 C24 N2 C23 -0.3(7) .
C25 C24 N2 Ti1 -166.8(4) .
C26 C23 N2 C24 -0.1(6) .
C22 C23 N2 C24 -177.5(5) .
C26 C23 N2 Ti1 164.6(4) .
C22 C23 N2 Ti1 -12.8(7) .
N3 Ti1 N2 C24 45.7(4) .
N4 Ti1 N2 C24 -50.5(4) .
O2 Ti1 N2 C24 139.2(4) .
N1 Ti1 N2 C24 166.1(6) .
O1 Ti1 N2 C24 -137.4(4) .
N3 Ti1 N2 C23 -116.8(5) .
N4 Ti1 N2 C23 147.0(5) .
O2 Ti1 N2 C23 -23.3(5) .
N1 Ti1 N2 C23 3.6(9) .
O1 Ti1 N2 C23 60.1(5) .
N4 Ti1 N3 C43 29.0(5) .
O2 Ti1 N3 C43 -148.0(4) .
N1 Ti1 N3 C43 129.5(4) .
N2 Ti1 N3 C43 -63.9(5) .
N4 Ti1 N3 C44 -160.1(4) .
O2 Ti1 N3 C44 22.9(4) .
N1 Ti1 N3 C44 -59.6(4) .
N2 Ti1 N3 C44 106.9(4) .
N3 Ti1 N4 C46 49.9(4) .
O2 Ti1 N4 C46 -147.0(8) .
N1 Ti1 N4 C46 -43.1(4) .
N2 Ti1 N4 C46 146.2(4) .
O1 Ti1 N4 C46 -128.1(4) .
N3 Ti1 N4 C45 -141.0(4) .
O2 Ti1 N4 C45 22.2(12) .
N1 Ti1 N4 C45 126.0(4) .
N2 Ti1 N4 C45 -44.6(4) .
O1 Ti1 N4 C45 41.1(4) .
N4 Ti1 O1 P1 105.4(3) .
O2 Ti1 O1 P1 -78.0(3) .
N1 Ti1 O1 P1 4.9(3) .
N2 Ti1 O1 P1 -162.1(3) .
N3 Ti1 O2 P2 114.6(3) .
N4 Ti1 O2 P2 -48.6(11) .
N1 Ti1 O2 P2 -154.1(3) .
N2 Ti1 O2 P2 18.9(3) .
O1 Ti1 O2 P2 -67.7(3) .
Ti1 O1 P1 C10 151.2(3) .
Ti1 O1 P1 C1 29.9(4) .
Ti1 O1 P1 C16 -88.5(3) .
C11 C10 P1 O1 19.1(5) .
C15 C10 P1 O1 -157.8(4) .
C11 C10 P1 C1 140.1(4) .
C15 C10 P1 C1 -36.8(5) .
C11 C10 P1 C16 -103.8(4) .
C15 C10 P1 C16 79.2(5) .
C2 C1 P1 O1 -60.8(4) .
C2 C1 P1 C10 178.9(4) .
C2 C1 P1 C16 61.5(4) .
C17 C16 P1 O1 52.1(5) .
C21 C16 P1 O1 -124.9(4) .
C17 C16 P1 C10 172.7(4) .
C21 C16 P1 C10 -4.4(5) .
C17 C16 P1 C1 -68.5(5) .
C21 C16 P1 C1 114.4(5) .
Ti1 O2 P2 C31 133.6(3) .
Ti1 O2 P2 C22 13.3(4) .
Ti1 O2 P2 C37 -105.7(3) .
C36 C31 P2 O2 -117.1(5) .
C32 C31 P2 O2 59.1(5) .
C36 C31 P2 C22 4.5(5) .
C32 C31 P2 C22 -179.3(4) .
C36 C31 P2 C37 121.3(5) .
C32 C31 P2 C37 -62.5(5) .
C23 C22 P2 O2 -54.2(4) .
C23 C22 P2 C31 -175.5(4) .
C23 C22 P2 C37 66.5(4) .
C38 C37 P2 O2 51.4(5) .
C42 C37 P2 O2 -130.0(4) .
C38 C37 P2 C31 172.9(4) .
C42 C37 P2 C31 -8.5(6) .
C38 C37 P2 C22 -69.5(5) .
C42 C37 P2 C22 109.0(5) .
C49 C47 C48 C49 0.3(12) 2_566
C48 C47 C49 C48 -0.3(12) 2_566
C55 C50 C51 C52 0.0 .
C50 C51 C52 C53 0.0 .
C51 C52 C53 C54 0.0 .
C52 C53 C54 C55 0.0 .
C53 C54 C55 C50 0.0 .
C51 C50 C55 C54 0.0 .
C61 C56 C57 C58 0.0 .
C56 C57 C58 C59 0.0 .
C57 C58 C59 C60 0.0 .
C58 C59 C60 C61 0.0 .
C59 C60 C61 C56 0.0 .
C57 C56 C61 C60 0.0 .
